data_4109284
loop_
_publ_author_name
'Keith Man-Chung Wong'
'Ling-Ling Hung'
'Wai Han Lam'
'Nianyong Zhu'
'Vivian Wing-Wah Yam'

_publ_section_title
;
 A Class of Luminescent Cyclometalated Alkynylgold(III) Complexes:
 Synthesis, Characterization, and Electrochemical, Photophysical, and
 Computational Studies of [Au(C^N^C)(C\\tbCR)] (C^N^C = \k3C,N,C
 Bis-cyclometalated 2,6-Diphenylpyridyl)
;
_journal_name_full 'Journal of the American Chemical Society'
_journal_page_first 4350
_journal_page_last 4365
_journal_paper_doi 10.1021/ja068264u
_journal_volume 129
_journal_year 2007
_chemical_formula_moiety 'C29 H25 Au N O'
_chemical_formula_sum 'C29 H25 Au N O'
_chemical_formula_weight 600.47
_chemical_name_systematic
;
 ?
;
_space_group_IT_number 14
_symmetry_cell_setting monoclinic
_symmetry_space_group_name_Hall '-P 2ybc'
_symmetry_space_group_name_H-M 'P 1 21/c 1'
_atom_sites_solution_hydrogens geom
_atom_sites_solution_primary direct
_atom_sites_solution_secondary difmap
_audit_creation_method SHELXL-97
_cell_angle_alpha 90.00
_cell_angle_beta 107.33(3)
_cell_angle_gamma 90.00
_cell_formula_units_Z 4
_cell_length_a 12.934(3)
_cell_length_b 19.404(4)
_cell_length_c 9.6970(19)
_cell_measurement_reflns_used 0
_cell_measurement_temperature 253(2)
_cell_measurement_theta_max 0
_cell_measurement_theta_min 0
_cell_volume 2323.2(9)
_computing_cell_refinement scalepack
_computing_data_collection marcontrol
_computing_data_reduction denzo
_computing_molecular_graphics 'Ortep-3 for Windows (Farrugia, 1997)'
_computing_publication_material 'WinGX publication routines (Farrugia, 1999)'
_computing_structure_refinement 'SHELXL-97 (Sheldrick, 1997)'
_computing_structure_solution 'SHELXS-97 (Sheldrick, 1997)'
_diffrn_ambient_temperature 253(2)
_diffrn_measured_fraction_theta_full 0.616
_diffrn_measured_fraction_theta_max 0.616
_diffrn_measurement_device_type 'marresearch IPDS mar300'
_diffrn_measurement_method oscillation
_diffrn_radiation_monochromator graphite
_diffrn_radiation_source 'fine-focus sealed tube'
_diffrn_radiation_type MoK\a
_diffrn_radiation_wavelength 0.71073
_diffrn_reflns_av_R_equivalents 0.0921
_diffrn_reflns_av_sigmaI/netI 0.1798
_diffrn_reflns_limit_h_max 11
_diffrn_reflns_limit_h_min -11
_diffrn_reflns_limit_k_max 18
_diffrn_reflns_limit_k_min -18
_diffrn_reflns_limit_l_max 9
_diffrn_reflns_limit_l_min -9
_diffrn_reflns_number 5418
_diffrn_reflns_theta_full 22.59
_diffrn_reflns_theta_max 22.59
_diffrn_reflns_theta_min 1.65
_exptl_absorpt_coefficient_mu 6.354
_exptl_absorpt_correction_type none
_exptl_crystal_colour colorless
_exptl_crystal_density_diffrn 1.717
_exptl_crystal_description prism
_exptl_crystal_F_000 1172
_exptl_crystal_size_max 0.4
_exptl_crystal_size_mid 0.08
_exptl_crystal_size_min 0.04
_refine_diff_density_max 1.184
_refine_diff_density_min -0.575
_refine_diff_density_rms 0.154
_refine_ls_extinction_method none
_refine_ls_goodness_of_fit_ref 0.807
_refine_ls_hydrogen_treatment constr
_refine_ls_matrix_type full
_refine_ls_number_parameters 134
_refine_ls_number_reflns 1893
_refine_ls_number_restraints 2
_refine_ls_restrained_S_all 0.812
_refine_ls_R_factor_all 0.0906
_refine_ls_R_factor_gt 0.0480
_refine_ls_shift/su_max 0.000
_refine_ls_shift/su_mean 0.000
_refine_ls_structure_factor_coef Fsqd
_refine_ls_weighting_details 'calc w=1/[\s^2^(Fo^2^)+(0.0000P)^2^+0.0000P] where P=(Fo^2^+2Fc^2^)/3'
_refine_ls_weighting_scheme calc
_refine_ls_wR_factor_gt 0.0974
_refine_ls_wR_factor_ref 0.1045
_reflns_number_gt 1056
_reflns_number_total 1893
_reflns_threshold_expression >2sigma(I)
_cod_data_source_file ja068264usi20061118_011453.cif
_cod_data_source_block mar1191
_cod_original_cell_volume 2323.2(8)
_cod_database_code 4109284

loop_
_symmetry_equiv_pos_as_xyz
'x, y, z'
'-x, y+1/2, -z+1/2'
'-x, -y, -z'
'x, -y-1/2, z-1/2'

loop_
_atom_site_label
_atom_site_type_symbol
_atom_site_fract_x
_atom_site_fract_y
_atom_site_fract_z
_atom_site_U_iso_or_equiv
_atom_site_adp_type
_atom_site_occupancy
_atom_site_symmetry_multiplicity
_atom_site_calc_flag
_atom_site_refinement_flags
Au1 Au 0.62507(6) 0.16117(4) 0.23491(7) 0.0477(4) Uani 1 1 d .
O1 O 0.8578(10) -0.2375(6) 0.0260(12) 0.061(4) Uiso 1 1 d .
N1 N 0.5849(11) 0.2594(7) 0.2732(13) 0.040(4) Uiso 1 1 d .
C1 C 0.6698(14) 0.0653(10) 0.1992(16) 0.044(5) Uiso 1 1 d .
C2 C 0.7030(14) 0.0118(10) 0.1700(16) 0.044(5) Uiso 1 1 d .
C3 C 0.7406(15) -0.0530(10) 0.1408(18) 0.050(5) Uiso 1 1 d .
C4 C 0.7186(14) -0.0745(9) -0.0047(17) 0.046(5) Uiso 1 1 d .
H4 H 0.6756 -0.0476 -0.0794 0.055 Uiso 1 1 calc R
C5 C 0.7623(14) -0.1366(9) -0.0347(18) 0.046(5) Uiso 1 1 d .
H5 H 0.7495 -0.1502 -0.1303 0.055 Uiso 1 1 calc R
C6 C 0.8233(14) -0.1776(10) 0.0732(18) 0.047(5) Uiso 1 1 d .
C7 C 0.8474(13) -0.1561(9) 0.2154(17) 0.050(5) Uiso 1 1 d .
H7 H 0.8913 -0.1830 0.2893 0.060 Uiso 1 1 calc R
C8 C 0.8060(15) -0.0949(10) 0.2466(19) 0.056(6) Uiso 1 1 d .
H8 H 0.8225 -0.0811 0.3426 0.067 Uiso 1 1 calc R
C9 C 0.7270(14) 0.2135(9) 0.1437(16) 0.043(5) Uiso 1 1 d .
C10 C 0.7997(14) 0.1897(10) 0.0790(16) 0.052(6) Uiso 1 1 d .
H10 H 0.8084 0.1425 0.0707 0.063 Uiso 1 1 calc R
C11 C 0.8630(15) 0.2362(10) 0.0236(17) 0.057(6) Uiso 1 1 d .
H11 H 0.9143 0.2191 -0.0173 0.069 Uiso 1 1 calc R
C12 C 0.8488(14) 0.3058(9) 0.0304(17) 0.051(6) Uiso 1 1 d .
H12 H 0.8886 0.3360 -0.0082 0.061 Uiso 1 1 calc R
C13 C 0.7742(13) 0.3309(10) 0.0954(16) 0.057(6) Uiso 1 1 d .
H13 H 0.7642 0.3782 0.0997 0.069 Uiso 1 1 calc R
C14 C 0.7142(15) 0.2864(10) 0.1541(17) 0.049(5) Uiso 1 1 d .
C15 C 0.6387(16) 0.3108(10) 0.2256(18) 0.053(6) Uiso 1 1 d .
C16 C 0.6106(14) 0.3760(9) 0.2523(16) 0.045(5) Uiso 1 1 d .
H16 H 0.6435 0.4136 0.2231 0.053 Uiso 1 1 calc R
C17 C 0.5344(14) 0.3864(10) 0.3216(17) 0.056(6) Uiso 1 1 d .
H17 H 0.5165 0.4314 0.3381 0.067 Uiso 1 1 calc R
C18 C 0.4820(13) 0.3320(10) 0.3690(15) 0.044(5) Uiso 1 1 d .
H18 H 0.4328 0.3406 0.4199 0.053 Uiso 1 1 calc R
C19 C 0.5060(14) 0.2650(9) 0.3376(16) 0.038(5) Uiso 1 1 d .
C20 C 0.4677(14) 0.2002(9) 0.3771(16) 0.040(5) Uiso 1 1 d .
C21 C 0.3851(14) 0.2003(10) 0.4463(16) 0.048(5) Uiso 1 1 d .
H21 H 0.3572 0.2411 0.4710 0.058 Uiso 1 1 calc R
C22 C 0.3489(15) 0.1376(10) 0.4743(17) 0.064(6) Uiso 1 1 d .
H22 H 0.2954 0.1357 0.5204 0.076 Uiso 1 1 calc R
C23 C 0.3900(15) 0.0748(10) 0.4360(17) 0.058(6) Uiso 1 1 d .
H23 H 0.3632 0.0326 0.4554 0.069 Uiso 1 1 calc R
C24 C 0.4704(14) 0.0779(9) 0.3693(16) 0.045(5) Uiso 1 1 d .
H24 H 0.4995 0.0370 0.3471 0.054 Uiso 1 1 calc R
C25 C 0.5085(14) 0.1392(9) 0.3348(16) 0.042(5) Uiso 1 1 d .
C26 C 0.9188(15) -0.2835(9) 0.1417(18) 0.069(6) Uiso 1 1 d .
H26A H 0.9402 -0.3240 0.1003 0.103 Uiso 1 1 calc R
H26B H 0.8742 -0.2965 0.2007 0.103 Uiso 1 1 calc R
H26C H 0.9822 -0.2600 0.2000 0.103 Uiso 1 1 calc R
C27 C 0.9236(16) -0.0096(11) 0.6427(19) 0.098(8) Uiso 1 1 d D
H27A H 0.8703 0.0142 0.5674 0.148 Uiso 1 1 calc R
H27B H 0.9089 -0.0582 0.6351 0.148 Uiso 1 1 calc R
H27C H 0.9943 -0.0011 0.6331 0.148 Uiso 1 1 calc R
C28 C 0.919(3) 0.0182(18) 0.800(3) 0.221(16) Uiso 1 1 d D
H28A H 0.9374 0.0668 0.8089 0.265 Uiso 1 1 calc R
H28B H 0.8458 0.0134 0.8057 0.265 Uiso 1 1 calc R
C29 C 0.995(3) -0.020(2) 0.924(3) 0.26(2) Uiso 1 1 d D
H29A H 1.0658 -0.0228 0.9090 0.307 Uiso 1 1 calc R
H29B H 0.9684 -0.0664 0.9275 0.307 Uiso 1 1 calc R

loop_
_atom_site_aniso_label
_atom_site_aniso_U_11
_atom_site_aniso_U_22
_atom_site_aniso_U_33
_atom_site_aniso_U_23
_atom_site_aniso_U_13
_atom_site_aniso_U_12
Au1 0.0540(6) 0.0425(6) 0.0449(5) -0.0012(5) 0.0122(4) 0.0028(6)

loop_
_atom_type_symbol
_atom_type_description
_atom_type_scat_dispersion_real
_atom_type_scat_dispersion_imag
_atom_type_scat_source
Au Au -2.0133 8.8022 'International Tables Vol C Tables 4.2.6.8 and 6.1.1.4'
O O 0.0106 0.0060 'International Tables Vol C Tables 4.2.6.8 and 6.1.1.4'
N N 0.0061 0.0033 'International Tables Vol C Tables 4.2.6.8 and 6.1.1.4'
C C 0.0033 0.0016 'International Tables Vol C Tables 4.2.6.8 and 6.1.1.4'
H H 0.0000 0.0000 'International Tables Vol C Tables 4.2.6.8 and 6.1.1.4'

loop_
_geom_angle_atom_site_label_1
_geom_angle_atom_site_label_2
_geom_angle_atom_site_label_3
_geom_angle
_geom_angle_site_symmetry_1
_geom_angle_site_symmetry_3
C1 Au1 N1 178.1(6) . .
C1 Au1 C9 97.4(7) . .
N1 Au1 C9 81.2(6) . .
C1 Au1 C25 100.3(7) . .
N1 Au1 C25 81.1(6) . .
C9 Au1 C25 162.4(7) . .
C6 O1 C26 114.5(13) . .
C19 N1 C15 128.8(15) . .
C19 N1 Au1 115.3(12) . .
C15 N1 Au1 115.8(11) . .
C2 C1 Au1 172.9(15) . .
C1 C2 C3 177.2(19) . .
C8 C3 C2 123.3(17) . .
C8 C3 C4 117.5(18) . .
C2 C3 C4 119.0(17) . .
C5 C4 C3 119.2(17) . .
C5 C4 H4 120.4 . .
C3 C4 H4 120.4 . .
C6 C5 C4 121.5(16) . .
C6 C5 H5 119.3 . .
C4 C5 H5 119.3 . .
C5 C6 O1 114.2(15) . .
C5 C6 C7 119.6(18) . .
O1 C6 C7 126.1(17) . .
C8 C7 C6 119.6(18) . .
C8 C7 H7 120.2 . .
C6 C7 H7 120.2 . .
C7 C8 C3 122.5(18) . .
C7 C8 H8 118.7 . .
C3 C8 H8 118.7 . .
C10 C9 C14 118.7(16) . .
C10 C9 Au1 130.6(14) . .
C14 C9 Au1 110.8(12) . .
C9 C10 C11 120.9(18) . .
C9 C10 H10 119.6 . .
C11 C10 H10 119.6 . .
C12 C11 C10 120.4(18) . .
C12 C11 H11 119.8 . .
C10 C11 H11 119.8 . .
C11 C12 C13 119.3(18) . .
C11 C12 H12 120.3 . .
C13 C12 H12 120.3 . .
C12 C13 C14 121.1(19) . .
C12 C13 H13 119.5 . .
C14 C13 H13 119.5 . .
C13 C14 C9 119.6(17) . .
C13 C14 C15 122.4(18) . .
C9 C14 C15 118.0(17) . .
C16 C15 N1 114.8(17) . .
C16 C15 C14 131.0(18) . .
N1 C15 C14 114.2(17) . .
C17 C16 C15 120.3(18) . .
C17 C16 H16 119.8 . .
C15 C16 H16 119.8 . .
C16 C17 C18 122.7(18) . .
C16 C17 H17 118.6 . .
C18 C17 H17 118.6 . .
C19 C18 C17 118.0(16) . .
C19 C18 H18 121.0 . .
C17 C18 H18 121.0 . .
N1 C19 C18 115.1(16) . .
N1 C19 C20 114.8(16) . .
C18 C19 C20 129.7(16) . .
C25 C20 C21 122.7(17) . .
C25 C20 C19 117.8(15) . .
C21 C20 C19 119.3(16) . .
C22 C21 C20 116.4(18) . .
C22 C21 H21 121.8 . .
C20 C21 H21 121.8 . .
C21 C22 C23 122.5(18) . .
C21 C22 H22 118.7 . .
C23 C22 H22 118.7 . .
C24 C23 C22 118.5(19) . .
C24 C23 H23 120.7 . .
C22 C23 H23 120.7 . .
C25 C24 C23 121.9(18) . .
C25 C24 H24 119.0 . .
C23 C24 H24 119.0 . .
C24 C25 C20 117.9(16) . .
C24 C25 Au1 131.4(14) . .
C20 C25 Au1 110.7(12) . .
O1 C26 H26A 109.5 . .
O1 C26 H26B 109.5 . .
H26A C26 H26B 109.5 . .
O1 C26 H26C 109.5 . .
H26A C26 H26C 109.5 . .
H26B C26 H26C 109.5 . .
C28 C27 H27A 109.5 . .
C28 C27 H27B 109.5 . .
H27A C27 H27B 109.5 . .
C28 C27 H27C 109.5 . .
H27A C27 H27C 109.5 . .
H27B C27 H27C 109.5 . .
C29 C28 C27 113(2) . .
C29 C28 H28A 109.0 . .
C27 C28 H28A 109.0 . .
C29 C28 H28B 109.0 . .
C27 C28 H28B 109.0 . .
H28A C28 H28B 107.8 . .
C28 C29 C29 110(3) . 3_757
C28 C29 H29A 109.6 . .
C29 C29 H29A 109.6 3_757 .
C28 C29 H29B 109.6 . .
C29 C29 H29B 109.6 3_757 .
H29A C29 H29B 108.1 . .

loop_
_geom_bond_atom_site_label_1
_geom_bond_atom_site_label_2
_geom_bond_distance
_geom_bond_site_symmetry_2
Au1 C1 2.008(19) .
Au1 N1 2.039(13) .
Au1 C9 2.061(16) .
Au1 C25 2.065(16) .
O1 C6 1.372(18) .
O1 C26 1.466(18) .
N1 C19 1.350(17) .
N1 C15 1.372(18) .
C1 C2 1.19(2) .
C2 C3 1.41(2) .
C3 C8 1.38(2) .
C3 C4 1.417(19) .
C4 C5 1.40(2) .
C4 H4 0.9300 .
C5 C6 1.36(2) .
C5 H5 0.9300 .
C6 C7 1.384(19) .
C7 C8 1.37(2) .
C7 H7 0.9300 .
C8 H8 0.9300 .
C9 C10 1.36(2) .
C9 C14 1.43(2) .
C10 C11 1.43(2) .
C10 H10 0.9300 .
C11 C12 1.37(2) .
C11 H11 0.9300 .
C12 C13 1.388(19) .
C12 H12 0.9300 .
C13 C14 1.39(2) .
C13 H13 0.9300 .
C14 C15 1.44(2) .
C15 C16 1.36(2) .
C16 C17 1.362(19) .
C16 H16 0.9300 .
C17 C18 1.40(2) .
C17 H17 0.9300 .
C18 C19 1.39(2) .
C18 H18 0.9300 .
C19 C20 1.44(2) .
C20 C25 1.41(2) .
C20 C21 1.420(19) .
C21 C22 1.36(2) .
C21 H21 0.9300 .
C22 C23 1.42(2) .
C22 H22 0.9300 .
C23 C24 1.380(19) .
C23 H23 0.9300 .
C24 C25 1.368(19) .
C24 H24 0.9300 .
C26 H26A 0.9600 .
C26 H26B 0.9600 .
C26 H26C 0.9600 .
C27 C28 1.638(17) .
C27 H27A 0.9600 .
C27 H27B 0.9600 .
C27 H27C 0.9600 .
C28 C29 1.497(19) .
C28 H28A 0.9700 .
C28 H28B 0.9700 .
C29 C29 1.64(5) 3_757
C29 H29A 0.9700 .
C29 H29B 0.9700 .
